data_6000607
loop_
_publ_author_name
'Kabalov, Y.'
'Sokolova, E.'

_publ_section_title
;
 Discovery of new minerals zlatogorite, turkestanite and belovite-(La) by
 Rietveld refinement from X-ray powder diffraction data
;
_journal_issue 2
_journal_name_full 'Epdic 5'
_journal_page_first 785
_journal_page_last 790
_journal_volume 278
_journal_year 1998
_chemical_formula_sum 'Cu Ni Sb2'
_space_group_name_H-M_alt 'P -3 m 1'
_cell_angle_alpha 90.000
_cell_angle_beta 90.000
_cell_angle_gamma 120.000
_cell_length_a 4.0510
_cell_length_b 4.0510
_cell_length_c 5.1382
_cell_volume 73.02
_cod_database_code 6000607

loop_
_atom_site_label
_atom_site_fract_x
_atom_site_fract_y
_atom_site_fract_z
? ? ? ?
